data_2001121
loop_
_publ_author_name
'Alvarez-Larena, A.'
'Piniella, J. F.'
'Borrell, J. I.'
'Vidal-Ferran, A.'
'Victory, P.'
'Germain, G.'

_publ_section_title
;
 Structure of 2-amino-5-methylisophthalonitrile
;
_journal_issue 1
_journal_name_full 'Acta Crystallographica Section C'
_journal_page_first 208
_journal_page_last 209
_journal_paper_doi 10.1107/S010827019100865X
_journal_volume 48
_journal_year 1992
_chemical_formula_sum 'C9 H7 N3'
_chemical_formula_weight 157.2
_symmetry_cell_setting monoclinic
_symmetry_space_group_name_Hall '-P 2ybc'
_symmetry_space_group_name_H-M 'P 1 21/c 1'
_cell_angle_alpha 90
_cell_angle_beta 107.53(6)
_cell_angle_gamma 90
_cell_formula_units_Z 4
_cell_length_a 7.145(8)
_cell_length_b 10.866(5)
_cell_length_c 11.006(6)
_cell_volume 814.8(11)
_diffrn_radiation_type Mo
_diffrn_radiation_wavelength 0.71069
_exptl_absorpt_coefficient_mu 0.076
_exptl_crystal_density_diffrn 1.281
_exptl_crystal_F_000 328
_cod_data_source_file he0024.cif
_cod_data_source_block he0024a
_cod_original_cell_volume 814.8
_cod_database_code 2001121

loop_
_atom_site_label
_atom_site_fract_x
_atom_site_fract_y
_atom_site_fract_z
C1 .2061(3) .1531(2) .5081(2)
C2 .3630(3) -.0647(2) .6188(2)
N3 .0916(3) .0556(2) .3024(2)
C4 .3054(3) .1469(2) .6368(2)
C5 .1818(3) .0489(2) .4286(2)
C6 .2646(3) -.0610(2) .4900(2)
C7 .4986(5) .0331(4) .8345(3)
C8 .3882(3) .0386(2) .6952(2)
N9 .0621(4) .3568(2) .4048(2)
N10 .2196(4) -.2584(2) .3569(2)
C11 .1251(4) .2672(2) .4525(2)
C12 .2416(3) -.1708(2) .4166(2)
H1 .5004 .1105 .8825
H2 .6544 -.0116 .8520
H3 .4375 -.0049 .8815
H4 .6451 .0842 .8637
H5 .5101 -.0590 .8602
H6 .3965 .0808 .8800
H13 .3099 .2285 .6857
H14 .4278 -.1504 .6573
H15 -.0035 .1195 .2657
H17 .0633 -.0211 .2525

loop_
_geom_bond_atom_site_label_1
_geom_bond_atom_site_label_2
_geom_bond_distance
C1 C4 1.382(3)
C1 C5 1.409(3)
C1 C11 1.426(3)
C2 C6 1.381(3)
C2 C8 1.382(3)
N3 C5 1.346(3)
C4 C8 1.385(3)
C5 C6 1.411(3)
C6 C12 1.422(3)
C7 C8 1.499(3)
N9 C11 1.133(3)
N10 C12 1.140(3)
